data_4116037
loop_
_publ_author_name
'David R. Spring'
'Shyam Krishnan'
'Stuart L. Schreiber'

_publ_section_title
;
 Towards Diversity-Oriented, Stereoselective Syntheses of Biaryl- or
 Bis(aryl)metal-Containing Medium Rings
;
_journal_name_full 'Journal of the American Chemical Society'
_journal_page_first 5656
_journal_page_last 5657
_journal_paper_doi 10.1021/ja0010507
_journal_volume 122
_journal_year 2000
_chemical_formula_sum 'C26 H24 Cl N O S'
_chemical_formula_weight 433.97
_chemical_name_systematic
;
  ?
;
_space_group_IT_number 4
_symmetry_cell_setting monoclinic
_symmetry_space_group_name_Hall 'P 2yb'
_symmetry_space_group_name_H-M 'P 1 21 1'
_atom_sites_solution_hydrogens geom
_atom_sites_solution_primary direct
_atom_sites_solution_secondary difmap
_audit_creation_method SHELXL-97
_cell_angle_alpha 90.00
_cell_angle_beta 93.7480(10)
_cell_angle_gamma 90.00
_cell_formula_units_Z 2
_cell_length_a 5.2688(3)
_cell_length_b 21.7645(12)
_cell_length_c 9.7497(6)
_cell_measurement_reflns_used 126
_cell_measurement_temperature 213(2)
_cell_measurement_theta_max 15.98
_cell_measurement_theta_min 2.34
_cell_volume 1115.63(11)
_computing_cell_refinement 'SMART (SIEMENS, V4.033, 1994)'
_computing_data_collection 'ASTRO (SIEMENS, V4.033, 1994)'
_computing_data_reduction 'SAINT (SIEMENS, V4.035, 1994)'
_computing_molecular_graphics 'SHELXTL (SIEMENS, 1994, ver 5.04)'
_computing_publication_material 'CIFTAB (Sheldrick, 1993)'
_computing_structure_refinement 'SHELXL-97 (Sheldrick, 1997)'
_computing_structure_solution 'SHELXS-97 (Sheldrick, 1990)'
_diffrn_ambient_temperature 213(2)
_diffrn_measured_fraction_theta_full 0.914
_diffrn_measured_fraction_theta_max 0.914
_diffrn_measurement_method '\w, 0.3 deg'
_diffrn_radiation_monochromator graphite
_diffrn_radiation_source 'fine-focus sealed tube'
_diffrn_radiation_type MoK\a
_diffrn_radiation_wavelength 0.71073
_diffrn_reflns_av_R_equivalents 0.0271
_diffrn_reflns_av_sigmaI/netI 0.0289
_diffrn_reflns_limit_h_max 4
_diffrn_reflns_limit_h_min -6
_diffrn_reflns_limit_k_max 27
_diffrn_reflns_limit_k_min -19
_diffrn_reflns_limit_l_max 11
_diffrn_reflns_limit_l_min -12
_diffrn_reflns_number 7167
_diffrn_reflns_theta_full 27.75
_diffrn_reflns_theta_max 27.75
_diffrn_reflns_theta_min 1.87
_diffrn_standards_decay_% <1
_diffrn_standards_interval_count 0
_diffrn_standards_number 0
_exptl_absorpt_coefficient_mu 0.283
_exptl_absorpt_correction_type none
_exptl_crystal_colour colorless
_exptl_crystal_density_diffrn 1.292
_exptl_crystal_description block
_exptl_crystal_F_000 456
_exptl_crystal_size_max 0.15
_exptl_crystal_size_mid 0.15
_exptl_crystal_size_min 0.15
_refine_diff_density_max 0.173
_refine_diff_density_min -0.157
_refine_diff_density_rms 0.030
_refine_ls_abs_structure_details 'Flack H D (1983), Acta Cryst. A39, 876-881'
_refine_ls_abs_structure_Flack -0.02(5)
_refine_ls_extinction_method none
_refine_ls_goodness_of_fit_ref 1.034
_refine_ls_hydrogen_treatment mixed
_refine_ls_matrix_type full
_refine_ls_number_parameters 271
_refine_ls_number_reflns 3938
_refine_ls_number_restraints 1
_refine_ls_restrained_S_all 1.034
_refine_ls_R_factor_all 0.0369
_refine_ls_R_factor_gt 0.0318
_refine_ls_shift/su_max 0.001
_refine_ls_shift/su_mean 0.000
_refine_ls_structure_factor_coef Fsqd
_refine_ls_weighting_details 'calc w=1/[\s^2^(Fo^2^)+(0.0455P)^2^+0.0632P] where P=(Fo^2^+2Fc^2^)/3'
_refine_ls_weighting_scheme calc
_refine_ls_wR_factor_gt 0.0796
_refine_ls_wR_factor_ref 0.0823
_reflns_number_gt 3531
_reflns_number_total 3938
_reflns_threshold_expression >2sigma(I)
_cod_data_source_file ja0010507_15.cif
_cod_data_source_block sls42t
_cod_database_code 4116037

loop_
_symmetry_equiv_pos_as_xyz
'x, y, z'
'-x, y+1/2, -z'

loop_
_atom_site_label
_atom_site_type_symbol
_atom_site_fract_x
_atom_site_fract_y
_atom_site_fract_z
_atom_site_U_iso_or_equiv
_atom_site_adp_type
_atom_site_occupancy
_atom_site_symmetry_multiplicity
_atom_site_calc_flag
_atom_site_refinement_flags
S1 S 0.28164(10) 0.48116(2) 0.26772(6) 0.04977(15) Uani 1 1 d .
Cl1 Cl 0.19346(18) 0.53587(3) 0.88675(7) 0.0847(3) Uani 1 1 d .
O1 O -0.1622(2) 0.34383(6) 0.56997(13) 0.0402(3) Uani 1 1 d .
N1 N -0.0392(3) 0.26461(8) 0.32695(17) 0.0424(4) Uani 1 1 d .
C1 C 0.0393(4) 0.25225(9) 0.4715(2) 0.0386(4) Uani 1 1 d .
H1A H -0.1016 0.2289 0.5093 0.046 Uiso 1 1 calc R
C2 C 0.0686(4) 0.31104(9) 0.5563(2) 0.0399(4) Uani 1 1 d .
H2A H 0.1419 0.3005 0.6483 0.048 Uiso 1 1 calc R
H2B H 0.1893 0.3381 0.5136 0.048 Uiso 1 1 calc R
C3 C -0.2451(4) 0.38316(9) 0.4577(2) 0.0386(4) Uani 1 1 d .
H3A H -0.3900 0.4076 0.4846 0.046 Uiso 1 1 calc R
H3B H -0.3039 0.3576 0.3791 0.046 Uiso 1 1 calc R
C4 C -0.0422(3) 0.42574(9) 0.41393(19) 0.0372(4) Uani 1 1 d .
C5 C 0.0367(4) 0.42798(10) 0.2841(2) 0.0422(4) Uani 1 1 d .
C6 C -0.0537(4) 0.39464(11) 0.1579(2) 0.0466(5) Uani 1 1 d .
C7 C 0.0171(4) 0.33343(11) 0.1336(2) 0.0516(5) Uani 1 1 d .
C8 C 0.1497(4) 0.29497(11) 0.2452(2) 0.0476(5) Uani 1 1 d .
H8A H 0.2558 0.2639 0.2039 0.057 Uiso 1 1 calc R
H8B H 0.2605 0.3211 0.3050 0.057 Uiso 1 1 calc R
C9 C -0.1467(5) 0.21061(11) 0.2570(2) 0.0566(6) Uani 1 1 d .
H9A H -0.2723 0.1921 0.3126 0.085 Uiso 1 1 calc R
H9B H -0.0125 0.1812 0.2431 0.085 Uiso 1 1 calc R
H9C H -0.2271 0.2226 0.1687 0.085 Uiso 1 1 calc R
C10 C 0.2803(4) 0.21235(11) 0.4971(2) 0.0489(5) Uani 1 1 d .
H10A H 0.2779 0.1794 0.4286 0.059 Uiso 1 1 calc R
H10B H 0.4310 0.2377 0.4853 0.059 Uiso 1 1 calc R
C11 C 0.3001(4) 0.18443(9) 0.6390(2) 0.0453(5) Uani 1 1 d .
C12 C 0.1251(5) 0.14159(11) 0.6784(3) 0.0568(6) Uani 1 1 d .
H12A H -0.0066 0.1291 0.6149 0.068 Uiso 1 1 calc R
C13 C 0.1396(5) 0.11682(13) 0.8089(3) 0.0735(8) Uani 1 1 d .
H13A H 0.0172 0.0882 0.8335 0.088 Uiso 1 1 calc R
C14 C 0.3306(6) 0.13370(15) 0.9023(3) 0.0779(8) Uani 1 1 d .
H14A H 0.3406 0.1169 0.9913 0.093 Uiso 1 1 calc R
C15 C 0.5072(6) 0.1753(2) 0.8649(3) 0.0900(10) Uani 1 1 d .
H15A H 0.6400 0.1871 0.9286 0.108 Uiso 1 1 calc R
C16 C 0.4924(5) 0.20018(14) 0.7347(3) 0.0673(7) Uani 1 1 d .
H16A H 0.6166 0.2285 0.7106 0.081 Uiso 1 1 calc R
C17 C 0.0951(4) 0.46810(8) 0.5062(2) 0.0383(4) Uani 1 1 d .
C18 C 0.0685(4) 0.47844(10) 0.6463(2) 0.0449(4) Uani 1 1 d .
H18A H -0.0529 0.4567 0.6936 0.054 Uiso 1 1 calc R
C19 C 0.2241(5) 0.52106(10) 0.7127(2) 0.0520(5) Uani 1 1 d .
C20 C 0.4105(5) 0.55342(11) 0.6476(3) 0.0586(6) Uani 1 1 d .
H20A H 0.5160 0.5816 0.6972 0.070 Uiso 1 1 calc R
C21 C 0.4382(4) 0.54360(10) 0.5100(3) 0.0551(6) Uani 1 1 d .
H21A H 0.5627 0.5650 0.4643 0.066 Uiso 1 1 calc R
C22 C 0.2798(4) 0.50171(9) 0.4397(2) 0.0438(5) Uani 1 1 d .
C23 C -0.1998(5) 0.42682(13) 0.0575(2) 0.0590(6) Uani 1 1 d .
H23A H -0.2469 0.4677 0.0744 0.071 Uiso 1 1 calc R
C24 C -0.2763(6) 0.39972(15) -0.0656(3) 0.0763(8) Uani 1 1 d .
H24A H -0.3829 0.4210 -0.1304 0.092 Uiso 1 1 calc R
C25 C -0.1954(7) 0.34109(16) -0.0935(3) 0.0812(9) Uani 1 1 d .
H25A H -0.2391 0.3231 -0.1794 0.097 Uiso 1 1 calc R
C26 C -0.0500(6) 0.30875(14) 0.0051(2) 0.0688(7) Uani 1 1 d .
H26A H 0.0049 0.2689 -0.0154 0.083 Uiso 1 1 calc R

loop_
_atom_site_aniso_label
_atom_site_aniso_U_11
_atom_site_aniso_U_22
_atom_site_aniso_U_33
_atom_site_aniso_U_23
_atom_site_aniso_U_13
_atom_site_aniso_U_12
S1 0.0543(3) 0.0443(3) 0.0524(3) 0.0101(2) 0.0155(2) -0.0062(2)
Cl1 0.1176(6) 0.0778(5) 0.0588(4) -0.0254(3) 0.0078(4) -0.0294(4)
O1 0.0426(7) 0.0386(8) 0.0409(7) 0.0013(6) 0.0141(6) 0.0036(6)
N1 0.0445(9) 0.0408(10) 0.0426(9) -0.0079(8) 0.0091(7) -0.0040(7)
C1 0.0355(9) 0.0366(10) 0.0446(11) -0.0031(8) 0.0096(8) 0.0001(8)
C2 0.0370(10) 0.0387(11) 0.0445(11) -0.0025(9) 0.0069(8) 0.0013(8)
C3 0.0365(9) 0.0386(10) 0.0417(10) -0.0009(8) 0.0095(8) 0.0000(8)
C4 0.0381(9) 0.0343(10) 0.0399(10) 0.0026(8) 0.0074(8) 0.0012(8)
C5 0.0426(10) 0.0395(11) 0.0452(11) 0.0061(9) 0.0086(8) -0.0001(8)
C6 0.0524(12) 0.0526(13) 0.0362(10) 0.0050(9) 0.0131(9) -0.0051(10)
C7 0.0613(13) 0.0533(14) 0.0420(11) -0.0047(10) 0.0177(10) -0.0084(10)
C8 0.0486(11) 0.0444(12) 0.0516(12) -0.0076(10) 0.0164(9) -0.0005(9)
C9 0.0634(14) 0.0542(14) 0.0531(13) -0.0131(11) 0.0108(11) -0.0121(11)
C10 0.0417(11) 0.0451(12) 0.0607(14) -0.0069(10) 0.0103(10) 0.0049(9)
C11 0.0403(10) 0.0370(11) 0.0584(12) -0.0067(10) 0.0027(9) 0.0096(8)
C12 0.0548(13) 0.0434(13) 0.0709(16) 0.0031(11) -0.0055(11) -0.0036(10)
C13 0.0753(17) 0.0526(16) 0.092(2) 0.0213(15) 0.0014(15) -0.0022(13)
C14 0.0746(18) 0.084(2) 0.0742(19) 0.0219(16) -0.0016(15) 0.0138(16)
C15 0.0659(18) 0.132(3) 0.0698(19) -0.002(2) -0.0154(15) -0.0112(19)
C16 0.0533(14) 0.084(2) 0.0645(16) -0.0042(14) 0.0032(12) -0.0158(13)
C17 0.0396(10) 0.0293(10) 0.0462(11) 0.0029(8) 0.0058(8) 0.0042(7)
C18 0.0480(10) 0.0382(11) 0.0487(11) -0.0008(10) 0.0060(8) -0.0003(9)
C19 0.0656(14) 0.0392(12) 0.0505(12) -0.0091(10) -0.0003(10) -0.0032(10)
C20 0.0639(14) 0.0368(12) 0.0737(16) -0.0056(11) -0.0060(12) -0.0090(10)
C21 0.0507(13) 0.0354(12) 0.0797(17) 0.0063(11) 0.0077(11) -0.0090(9)
C22 0.0448(11) 0.0304(10) 0.0566(13) 0.0076(9) 0.0075(9) 0.0034(8)
C23 0.0733(15) 0.0630(15) 0.0417(12) 0.0088(11) 0.0120(11) -0.0057(12)
C24 0.096(2) 0.086(2) 0.0472(14) 0.0163(14) 0.0025(14) -0.0065(16)
C25 0.121(2) 0.091(2) 0.0321(12) -0.0035(13) 0.0074(14) -0.019(2)
C26 0.098(2) 0.0680(18) 0.0423(12) -0.0071(12) 0.0193(12) -0.0055(15)

loop_
_atom_type_symbol
_atom_type_description
_atom_type_scat_dispersion_real
_atom_type_scat_dispersion_imag
_atom_type_scat_source
C C 0.0033 0.0016 'International Tables Vol C Tables 4.2.6.8 and 6.1.1.4'
H H 0.0000 0.0000 'International Tables Vol C Tables 4.2.6.8 and 6.1.1.4'
N N 0.0061 0.0033 'International Tables Vol C Tables 4.2.6.8 and 6.1.1.4'
O O 0.0106 0.0060 'International Tables Vol C Tables 4.2.6.8 and 6.1.1.4'
S S 0.1246 0.1234 'International Tables Vol C Tables 4.2.6.8 and 6.1.1.4'
Cl Cl 0.1484 0.1585 'International Tables Vol C Tables 4.2.6.8 and 6.1.1.4'

loop_
_geom_angle_atom_site_label_1
_geom_angle_atom_site_label_2
_geom_angle_atom_site_label_3
_geom_angle
C22 S1 C5 91.80(10)
C2 O1 C3 116.55(14)
C9 N1 C1 112.26(17)
C9 N1 C8 111.43(17)
C1 N1 C8 116.39(17)
N1 C1 C2 112.27(16)
N1 C1 C10 115.78(16)
C2 C1 C10 109.31(16)
O1 C2 C1 114.47(16)
O1 C3 C4 113.53(15)
C5 C4 C17 112.64(17)
C5 C4 C3 123.73(18)
C17 C4 C3 123.62(17)
C4 C5 C6 130.95(18)
C4 C5 S1 112.43(16)
C6 C5 S1 116.60(14)
C23 C6 C7 119.9(2)
C23 C6 C5 118.0(2)
C7 C6 C5 121.9(2)
C26 C7 C6 117.6(2)
C26 C7 C8 121.0(2)
C6 C7 C8 121.32(19)
N1 C8 C7 110.00(18)
C11 C10 C1 112.40(17)
C16 C11 C12 117.1(2)
C16 C11 C10 121.7(2)
C12 C11 C10 121.3(2)
C13 C12 C11 121.5(2)
C14 C13 C12 120.3(3)
C13 C14 C15 119.2(3)
C14 C15 C16 120.5(3)
C11 C16 C15 121.4(3)
C18 C17 C22 118.81(19)
C18 C17 C4 129.08(18)
C22 C17 C4 112.11(18)
C19 C18 C17 118.3(2)
C18 C19 C20 122.9(2)
C18 C19 Cl1 119.56(19)
C20 C19 Cl1 117.53(18)
C21 C20 C19 119.2(2)
C20 C21 C22 119.1(2)
C21 C22 C17 121.7(2)
C21 C22 S1 127.29(18)
C17 C22 S1 111.02(16)
C24 C23 C6 121.0(3)
C23 C24 C25 119.5(3)
C24 C25 C26 119.9(3)
C25 C26 C7 121.9(3)

loop_
_geom_bond_atom_site_label_1
_geom_bond_atom_site_label_2
_geom_bond_distance
S1 C22 1.736(2)
S1 C5 1.748(2)
Cl1 C19 1.745(2)
O1 C2 1.424(2)
O1 C3 1.435(2)
N1 C9 1.455(3)
N1 C1 1.468(3)
N1 C8 1.472(3)
C1 C2 1.526(3)
C1 C10 1.545(3)
C3 C4 1.498(3)
C4 C5 1.359(3)
C4 C17 1.449(3)
C5 C6 1.481(3)
C6 C23 1.393(3)
C6 C7 1.407(3)
C7 C26 1.388(3)
C7 C8 1.508(3)
C10 C11 1.509(3)
C11 C16 1.375(3)
C11 C12 1.383(3)
C12 C13 1.379(4)
C13 C14 1.362(4)
C14 C15 1.365(5)
C15 C16 1.378(4)
C17 C18 1.400(3)
C17 C22 1.409(3)
C18 C19 1.372(3)
C19 C20 1.395(3)
C20 C21 1.375(4)
C21 C22 1.387(3)
C23 C24 1.374(4)
C24 C25 1.378(4)
C25 C26 1.382(4)

loop_
_geom_torsion_atom_site_label_1
_geom_torsion_atom_site_label_2
_geom_torsion_atom_site_label_3
_geom_torsion_atom_site_label_4
_geom_torsion
C9 N1 C1 C2 -161.12(17)
C8 N1 C1 C2 68.8(2)
C9 N1 C1 C10 72.4(2)
C8 N1 C1 C10 -57.7(2)
C3 O1 C2 C1 -82.0(2)
N1 C1 C2 O1 65.6(2)
C10 C1 C2 O1 -164.48(16)
C2 O1 C3 C4 -50.2(2)
O1 C3 C4 C5 122.9(2)
O1 C3 C4 C17 -55.7(2)
C17 C4 C5 C6 -178.1(2)
C3 C4 C5 C6 3.2(3)
C17 C4 C5 S1 0.3(2)
C3 C4 C5 S1 -178.46(15)
C22 S1 C5 C4 -0.20(16)
C22 S1 C5 C6 178.38(17)
C4 C5 C6 C23 105.2(3)
S1 C5 C6 C23 -73.1(2)
C4 C5 C6 C7 -78.9(3)
S1 C5 C6 C7 102.9(2)
C23 C6 C7 C26 4.0(3)
C5 C6 C7 C26 -171.9(2)
C23 C6 C7 C8 -173.1(2)
C5 C6 C7 C8 11.0(3)
C9 N1 C8 C7 79.3(2)
C1 N1 C8 C7 -150.26(17)
C26 C7 C8 N1 -89.8(3)
C6 C7 C8 N1 87.2(2)
N1 C1 C10 C11 -161.00(17)
C2 C1 C10 C11 71.0(2)
C1 C10 C11 C16 -114.9(2)
C1 C10 C11 C12 65.3(3)
C16 C11 C12 C13 1.4(4)
C10 C11 C12 C13 -178.7(2)
C11 C12 C13 C14 -0.8(5)
C12 C13 C14 C15 -0.1(5)
C13 C14 C15 C16 0.2(5)
C12 C11 C16 C15 -1.3(4)
C10 C11 C16 C15 178.9(3)
C14 C15 C16 C11 0.5(5)
C5 C4 C17 C18 -179.6(2)
C3 C4 C17 C18 -0.8(3)
C5 C4 C17 C22 -0.2(2)
C3 C4 C17 C22 178.54(17)
C22 C17 C18 C19 0.0(3)
C4 C17 C18 C19 179.4(2)
C17 C18 C19 C20 -1.4(3)
C17 C18 C19 Cl1 179.18(16)
C18 C19 C20 C21 1.4(4)
Cl1 C19 C20 C21 -179.14(19)
C19 C20 C21 C22 0.0(4)
C20 C21 C22 C17 -1.4(3)
C20 C21 C22 S1 -179.15(18)
C18 C17 C22 C21 1.4(3)
C4 C17 C22 C21 -178.09(19)
C18 C17 C22 S1 179.48(15)
C4 C17 C22 S1 0.0(2)
C5 S1 C22 C21 178.1(2)
C5 S1 C22 C17 0.09(15)
C7 C6 C23 C24 -0.1(3)
C5 C6 C23 C24 175.9(2)
C6 C23 C24 C25 -3.7(4)
C23 C24 C25 C26 3.5(5)
C24 C25 C26 C7 0.4(5)
C6 C7 C26 C25 -4.1(4)
C8 C7 C26 C25 172.9(2)
